data_4338212
loop_
_publ_author_name
'Das, Sourav'
'Hossain, Sakiat'
'Dey, Atanu'
'Biswas, Sourav'
'Sutter, Jean-Pascal'
'Chandrasekhar, Vadapalli'

_publ_section_title
;
 Molecular Magnets Based on Homometallic Hexanuclear Lanthanide(III)
 Complexes.
;
_journal_issue 10
_journal_name_full 'Inorganic chemistry'
_journal_page_first 5020
_journal_page_last 5028
_journal_paper_doi 10.1021/ic500052v
_journal_volume 53
_journal_year 2014
_chemical_formula_moiety 'C62 H74 Dy6 N12 O28, 4(C H4 O), 4(Cl), 4(O), 4(H2 O)'
_chemical_formula_sum 'C66 H98 Cl4 Dy6 N12 O40'
_chemical_formula_weight 2816.36
_chemical_name_systematic
; 
 ? 
;
_space_group_IT_number 2
_symmetry_cell_setting triclinic
_symmetry_space_group_name_Hall '-P 1'
_symmetry_space_group_name_H-M 'P -1'
_atom_sites_solution_hydrogens geom
_atom_sites_solution_primary direct
_atom_sites_solution_secondary difmap
_audit_creation_method SHELXL-97
_cell_angle_alpha 68.012(5)
_cell_angle_beta 88.667(5)
_cell_angle_gamma 76.685(5)
_cell_formula_units_Z 1
_cell_length_a 12.042(5)
_cell_length_b 12.905(5)
_cell_length_c 16.891(5)
_cell_measurement_reflns_used 1597
_cell_measurement_temperature 100(2)
_cell_measurement_theta_max 20.31
_cell_measurement_theta_min 2.25
_cell_volume 2362.8(15)
_computing_cell_refinement 'Bruker SMART'
_computing_data_collection 'Bruker SMART'
_computing_data_reduction 'Bruker SAINT'
_computing_molecular_graphics 'Bruker SHELXTL'
_computing_publication_material 'Bruker SHELXTL'
_computing_structure_refinement 'Bruker SHELXTL'
_computing_structure_solution 'Bruker SHELXTL'
_diffrn_ambient_temperature 100(2)
_diffrn_measured_fraction_theta_full 0.981
_diffrn_measured_fraction_theta_max 0.981
_diffrn_radiation_monochromator graphite
_diffrn_radiation_source 'fine-focus sealed tube'
_diffrn_radiation_type MoK\a
_diffrn_radiation_wavelength 0.71069
_diffrn_reflns_av_R_equivalents 0.0510
_diffrn_reflns_av_sigmaI/netI 0.1107
_diffrn_reflns_limit_h_max 14
_diffrn_reflns_limit_h_min -14
_diffrn_reflns_limit_k_max 11
_diffrn_reflns_limit_k_min -15
_diffrn_reflns_limit_l_max 19
_diffrn_reflns_limit_l_min -20
_diffrn_reflns_number 12431
_diffrn_reflns_theta_full 25.03
_diffrn_reflns_theta_max 25.03
_diffrn_reflns_theta_min 4.09
_exptl_absorpt_coefficient_mu 4.887
_exptl_absorpt_correction_T_max 1
_exptl_absorpt_correction_T_min 0.542607
_exptl_absorpt_correction_type empirical
_exptl_absorpt_process_details SADABS
_exptl_crystal_colour colourless
_exptl_crystal_density_diffrn 1.979
_exptl_crystal_density_method 'not measured'
_exptl_crystal_description block
_exptl_crystal_F_000 1362
_exptl_crystal_size_max 0.057
_exptl_crystal_size_mid 0.039
_exptl_crystal_size_min 0.028
_refine_diff_density_max 2.487
_refine_diff_density_min -4.034
_refine_diff_density_rms 0.307
_refine_ls_extinction_method none
_refine_ls_goodness_of_fit_ref 1.047
_refine_ls_hydrogen_treatment mixed
_refine_ls_matrix_type full
_refine_ls_number_parameters 605
_refine_ls_number_reflns 8205
_refine_ls_number_restraints 19
_refine_ls_restrained_S_all 1.047
_refine_ls_R_factor_all 0.1127
_refine_ls_R_factor_gt 0.0725
_refine_ls_shift/su_max 0.000
_refine_ls_shift/su_mean 0.000
_refine_ls_structure_factor_coef Fsqd
_refine_ls_weighting_details 'calc w=1/[\s^2^(Fo^2^)+(0.0946P)^2^+25.0296P] where P=(Fo^2^+2Fc^2^)/3'
_refine_ls_weighting_scheme calc
_refine_ls_wR_factor_gt 0.1691
_refine_ls_wR_factor_ref 0.2114
_reflns_number_gt 5524
_reflns_number_total 8205
_reflns_threshold_expression >2sigma(I)
_cod_data_source_file ic500052v_si_003.cif
_cod_data_source_block Dy6
_cod_depositor_comments
;
The following automatic conversions were performed:

'_symmetry_cell_setting' value 'Triclinic' changed to 'triclinic'
according to
/usr/data/users/saulius/crontab/automatic-downloads/rss-feeds/ACS/lib/dictionaries/cif_core.dic
dictionary named 'cif_core.dic' version 2.4.2 from
2011-04-26.

'_exptl_absorpt_correction_type' value 'Empirical'
changed to 'empirical' according to
/usr/data/users/saulius/crontab/automatic-downloads/rss-feeds/ACS/lib/dictionaries/cif_core.dic
dictionary named 'cif_core.dic' version 2.4.2 from 2011-04-26.

Automatic conversion script
Id: cif_fix_values 2281 2013-09-26 08:29:07Z andrius 

 Adding full bibliography for 4338211--4338214.cif.
;
_cod_original_sg_symbol_H-M 'P-1   '
_cod_database_code 4338212

loop_
_symmetry_equiv_pos_as_xyz
'x, y, z'
'-x, -y, -z'

loop_
_atom_site_label
_atom_site_type_symbol
_atom_site_fract_x
_atom_site_fract_y
_atom_site_fract_z
_atom_site_U_iso_or_equiv
_atom_site_adp_type
_atom_site_occupancy
_atom_site_symmetry_multiplicity
_atom_site_calc_flag
_atom_site_refinement_flags
Dy2 Dy 0.63183(6) 0.41651(7) 0.58542(5) 0.0270(2) Uani 1 1 d .
Dy1 Dy 0.63881(6) 0.42921(7) 0.34620(5) 0.0274(2) Uani 1 1 d .
Dy3 Dy 0.55517(6) 0.32723(7) 0.81471(5) 0.0282(2) Uani 1 1 d .
Cl1 Cl 0.6056(4) 0.7836(4) 0.4193(3) 0.0479(12) Uani 1 1 d .
Cl2 Cl 0.800(2) 0.0064(16) 0.7205(14) 0.315(13) Uani 1 1 d .
O1 O 0.7010(8) 0.3226(11) 0.7279(7) 0.035(3) Uani 1 1 d .
O2 O 0.7363(8) 0.4429(9) 0.4591(6) 0.025(2) Uani 1 1 d U
O3 O 0.6389(9) 0.5734(10) 0.2076(7) 0.036(3) Uani 1 1 d .
O4 O 0.5474(9) 0.6599(10) 0.0512(6) 0.029(3) Uani 1 1 d .
O5 O 0.2673(12) 0.7645(11) 0.5559(9) 0.047(3) Uani 1 1 d D
H5A H 0.27(2) 0.788(10) 0.501(2) 0.10(10) Uiso 1 1 d D
O6 O 0.5339(9) 0.5206(9) 0.7334(7) 0.031(3) Uani 1 1 d .
O7 O 0.6784(9) 0.1971(10) 0.9186(7) 0.036(3) Uani 1 1 d .
O8 O 0.7866(11) -0.0184(11) 1.0095(8) 0.045(3) Uani 1 1 d .
O9 O 0.4764(9) 0.3857(10) 0.6676(7) 0.026(2) Uani 1 1 d D
H9W H 0.458(10) 0.325(6) 0.700(6) 0.00(3) Uiso 1 1 d D
O10 O 0.7079(10) 0.5761(11) 0.5809(7) 0.040(3) Uani 1 1 d .
H10A H 0.7389 0.6024 0.5333 0.060 Uiso 1 1 d R
H10B H 0.6536 0.6302 0.5849 0.060 Uiso 1 1 d R
O11 O 0.6589(11) 0.2188(11) 0.6020(8) 0.049(3) Uani 1 1 d .
H11A H 0.6995 0.1741 0.6492 0.073 Uiso 1 1 d R
H11B H 0.5933 0.2014 0.6038 0.073 Uiso 1 1 d R
O12 O 0.5217(8) 0.4140(9) 0.4667(6) 0.023(2) Uani 1 1 d D
H12W H 0.480(11) 0.367(10) 0.490(9) 0.03(5) Uiso 1 1 d D
O13 O 0.7357(10) 0.3238(12) 0.2581(8) 0.046(3) Uani 1 1 d D
H13 H 0.808(3) 0.296(18) 0.266(8) 0.069 Uiso 1 1 d D
O14 O 0.4777(13) 0.1668(13) 0.8441(9) 0.067(4) Uani 1 1 d .
H14A H 0.4899 0.1194 0.8997 0.100 Uiso 1 1 d R
H14B H 0.4017 0.1879 0.8320 0.100 Uiso 1 1 d R
O15 O 0.6747(14) 0.8877(13) 0.2343(9) 0.060(4) Uani 1 1 d .
H15 H 0.6723 0.8567 0.2862 0.089 Uiso 1 1 calc R
O17 O 0.903(4) 0.765(5) 0.761(3) 0.30(3) Uani 1 1 d G
H17A H 0.8874 0.7039 0.7612 0.446 Uiso 1 1 d G
H17B H 0.9581 0.7481 0.7973 0.446 Uiso 1 1 d G
O16 O 0.946(4) 0.196(5) 0.287(3) 0.46(5) Uani 1 1 d G
O18 O 0.869(2) 0.652(2) 0.6360(17) 0.139(10) Uani 1 1 d D
H18A H 0.8570 0.6230 0.6023 0.209 Uiso 1 1 calc R
N1 N 0.8471(10) 0.3464(13) 0.6121(8) 0.031(3) Uani 1 1 d .
N2 N 0.9057(11) 0.4322(14) 0.3934(8) 0.038(4) Uani 1 1 d .
N3 N 0.8314(11) 0.4704(14) 0.3183(9) 0.039(4) Uani 1 1 d .
N4 N 0.4521(12) 0.7339(12) 0.6480(8) 0.035(3) Uani 1 1 d .
N5 N 0.6540(11) 0.5546(13) 0.8206(9) 0.036(4) Uani 1 1 d .
N6 N 0.6733(11) 0.4325(12) 0.8648(8) 0.027(3) Uani 1 1 d .
C1 C 0.8157(14) 0.2723(17) 0.7604(10) 0.038(4) Uani 1 1 d .
H1A H 0.8263 0.1896 0.7886 0.046 Uiso 1 1 calc R
H1B H 0.8332 0.3016 0.8026 0.046 Uiso 1 1 calc R
C2 C 0.8950(14) 0.2977(16) 0.6910(11) 0.038(4) Uani 1 1 d .
C3 C 1.0153(13) 0.2765(18) 0.7065(12) 0.046(5) Uani 1 1 d .
H3 H 1.0476 0.2448 0.7624 0.055 Uiso 1 1 calc R
C4 C 1.0828(14) 0.3023(17) 0.6403(11) 0.041(5) Uani 1 1 d .
H4 H 1.1617 0.2878 0.6497 0.050 Uiso 1 1 calc R
C5 C 1.0304(15) 0.3517(19) 0.5566(11) 0.050(5) Uani 1 1 d .
H5 H 1.0745 0.3709 0.5096 0.059 Uiso 1 1 calc R
C6 C 0.9152(14) 0.3712(16) 0.5448(11) 0.035(4) Uani 1 1 d .
C7 C 0.8466(14) 0.4201(16) 0.4589(10) 0.035(4) Uani 1 1 d .
C8 C 0.8834(15) 0.5088(17) 0.2467(11) 0.044(5) Uani 1 1 d .
H8 H 0.9603 0.5083 0.2516 0.053 Uiso 1 1 calc R
C9 C 0.8294(13) 0.5510(15) 0.1627(10) 0.028(4) Uani 1 1 d .
C10 C 0.9005(15) 0.5608(14) 0.0952(12) 0.036(4) Uani 1 1 d .
H10 H 0.9794 0.5361 0.1068 0.043 Uiso 1 1 calc R
C11 C 0.8552(16) 0.6069(16) 0.0112(11) 0.040(4) Uani 1 1 d .
H11 H 0.9035 0.6165 -0.0335 0.048 Uiso 1 1 calc R
C12 C 0.7363(13) 0.6391(14) -0.0062(10) 0.030(4) Uani 1 1 d U
H12 H 0.7057 0.6658 -0.0623 0.036 Uiso 1 1 calc R
C13 C 0.6650(15) 0.6313(15) 0.0592(9) 0.035(4) Uani 1 1 d .
C14 C 0.7143(15) 0.5820(15) 0.1485(11) 0.037(4) Uani 1 1 d .
C15 C 0.4917(18) 0.6990(18) -0.0361(11) 0.054(6) Uani 1 1 d .
H15A H 0.5058 0.7723 -0.0710 0.081 Uiso 1 1 calc R
H15B H 0.4108 0.7062 -0.0325 0.081 Uiso 1 1 calc R
H15C H 0.5226 0.6439 -0.0612 0.081 Uiso 1 1 calc R
C16 C 0.2889(17) 0.8644(18) 0.5536(13) 0.051(6) Uani 1 1 d D
H16A H 0.2279 0.9019 0.5793 0.061 Uiso 1 1 calc R
H16B H 0.2897 0.9154 0.4945 0.061 Uiso 1 1 calc R
C17 C 0.4055(16) 0.8442(19) 0.6021(12) 0.048(5) Uani 1 1 d .
C18 C 0.4522(19) 0.9322(15) 0.5998(11) 0.047(5) Uani 1 1 d .
H18 H 0.4189 1.0080 0.5648 0.056 Uiso 1 1 calc R
C19 C 0.551(2) 0.904(2) 0.6516(14) 0.062(6) Uani 1 1 d .
H19 H 0.5869 0.9614 0.6506 0.075 Uiso 1 1 calc R
C20 C 0.5941(17) 0.7956(14) 0.7025(11) 0.040(5) Uani 1 1 d .
H20 H 0.6581 0.7777 0.7392 0.048 Uiso 1 1 calc R
C21 C 0.5465(16) 0.7091(16) 0.7021(11) 0.041(5) Uani 1 1 d .
C22 C 0.5830(13) 0.5847(15) 0.7558(11) 0.030(4) Uani 1 1 d .
C23 C 0.7578(14) 0.3863(17) 0.9261(10) 0.036(4) Uani 1 1 d .
H23 H 0.7908 0.4389 0.9364 0.044 Uiso 1 1 calc R
C24 C 0.8047(14) 0.2708(16) 0.9777(10) 0.033(4) Uani 1 1 d .
C25 C 0.8975(14) 0.2461(19) 1.0375(10) 0.042(5) Uani 1 1 d .
H25 H 0.9233 0.3060 1.0427 0.050 Uiso 1 1 calc R
C26 C 0.9483(13) 0.1363(17) 1.0868(11) 0.036(4) Uani 1 1 d .
H26 H 1.0065 0.1214 1.1276 0.043 Uiso 1 1 calc R
C27 C 0.9159(15) 0.0474(18) 1.0778(11) 0.043(5) Uani 1 1 d .
H27 H 0.9549 -0.0279 1.1099 0.051 Uiso 1 1 calc R
C28 C 0.8254(13) 0.0679(17) 1.0213(10) 0.034(4) Uani 1 1 d .
C29 C 0.7648(15) 0.1783(16) 0.9715(11) 0.037(4) Uani 1 1 d .
C30 C 0.8323(17) -0.1336(16) 1.0647(10) 0.047(5) Uani 1 1 d .
H30A H 0.9138 -0.1524 1.0615 0.070 Uiso 1 1 calc R
H30B H 0.7994 -0.1837 1.0478 0.070 Uiso 1 1 calc R
H30C H 0.8150 -0.1428 1.1224 0.070 Uiso 1 1 calc R
C31 C 0.6891(17) 0.3196(18) 0.1832(12) 0.050(5) Uani 1 1 d D
H31A H 0.6223 0.3815 0.1606 0.074 Uiso 1 1 calc R
H31B H 0.6687 0.2474 0.1971 0.074 Uiso 1 1 calc R
H31C H 0.7449 0.3270 0.1411 0.074 Uiso 1 1 calc R
C32 C 0.661(3) 1.003(2) 0.2119(17) 0.091(9) Uani 1 1 d .
H32A H 0.5839 1.0427 0.1894 0.137 Uiso 1 1 calc R
H32B H 0.7130 1.0305 0.1692 0.137 Uiso 1 1 calc R
H32C H 0.6772 1.0185 0.2615 0.137 Uiso 1 1 calc R
C33 C 0.850(11) 0.784(3) 0.588(6) 0.50(10) Uani 1 1 d D
H33A H 0.7927 0.8232 0.6139 0.749 Uiso 1 1 calc R
H33B H 0.8262 0.8049 0.5291 0.749 Uiso 1 1 calc R
H33C H 0.9207 0.8058 0.5909 0.749 Uiso 1 1 calc R
O20 O 0.07(2) 0.863(8) 0.48(2) 1.3(3) Uani 1 1 d G
H20A H 0.1344 0.8644 0.4687 1.990 Uiso 1 1 d G
H20B H 0.0516 0.8834 0.5235 1.990 Uiso 1 1 d G
O19 O 0.6575(11) 0.9712(12) 0.8773(9) 0.058(4) Uani 1 1 d .

loop_
_atom_site_aniso_label
_atom_site_aniso_U_11
_atom_site_aniso_U_22
_atom_site_aniso_U_33
_atom_site_aniso_U_23
_atom_site_aniso_U_13
_atom_site_aniso_U_12
Dy2 0.0219(4) 0.0377(5) 0.0211(4) -0.0130(4) -0.0016(3) -0.0030(3)
Dy1 0.0245(4) 0.0369(5) 0.0230(4) -0.0148(4) 0.0017(3) -0.0056(3)
Dy3 0.0269(4) 0.0364(5) 0.0226(4) -0.0121(4) -0.0012(3) -0.0084(3)
Cl1 0.062(3) 0.042(3) 0.049(3) -0.020(2) 0.011(2) -0.025(2)
Cl2 0.48(3) 0.192(16) 0.26(2) -0.046(15) -0.15(2) -0.12(2)
O1 0.015(5) 0.063(8) 0.024(6) -0.018(6) 0.005(4) -0.002(5)
O2 0.025(2) 0.026(2) 0.024(2) -0.0090(13) 0.0023(10) -0.0062(11)
O3 0.034(6) 0.047(7) 0.017(6) -0.004(5) 0.010(5) -0.004(6)
O4 0.032(6) 0.042(7) 0.012(5) -0.005(5) 0.002(4) -0.014(5)
O5 0.057(9) 0.038(8) 0.046(9) -0.017(7) -0.006(7) -0.009(7)
O6 0.030(6) 0.034(7) 0.029(6) -0.014(5) -0.007(5) -0.006(5)
O7 0.035(7) 0.048(7) 0.020(6) -0.012(6) -0.015(5) 0.000(6)
O8 0.045(8) 0.052(8) 0.031(7) -0.007(6) -0.005(6) -0.011(7)
O9 0.028(6) 0.036(7) 0.024(6) -0.013(5) 0.019(5) -0.023(5)
O10 0.038(7) 0.053(8) 0.037(7) -0.028(6) 0.009(5) -0.012(6)
O11 0.052(8) 0.046(8) 0.048(8) -0.026(7) -0.023(6) 0.002(7)
O12 0.020(5) 0.027(6) 0.021(6) -0.006(5) 0.007(4) -0.011(5)
O13 0.040(7) 0.063(9) 0.042(8) -0.036(7) 0.010(6) 0.001(7)
O14 0.073(10) 0.071(10) 0.039(8) 0.008(7) -0.027(7) -0.031(9)
O15 0.076(10) 0.054(10) 0.054(9) -0.020(8) 0.006(9) -0.028(8)
O17 0.23(4) 0.45(7) 0.43(7) -0.39(7) 0.06(4) -0.12(4)
O16 0.26(5) 0.73(11) 0.28(5) -0.35(7) -0.17(4) 0.36(6)
O18 0.076(15) 0.19(3) 0.16(2) -0.09(2) -0.026(15) -0.014(17)
N1 0.015(6) 0.050(9) 0.022(7) -0.011(7) -0.007(5) 0.000(6)
N2 0.028(8) 0.062(10) 0.020(7) -0.009(7) -0.005(6) -0.011(7)
N3 0.024(7) 0.055(10) 0.037(9) -0.017(8) -0.002(6) -0.010(7)
N4 0.041(9) 0.031(8) 0.024(7) -0.011(7) -0.010(6) 0.010(7)
N5 0.029(8) 0.041(9) 0.041(9) -0.023(8) 0.010(7) -0.002(7)
N6 0.027(7) 0.048(9) 0.017(7) -0.024(7) 0.000(5) -0.008(6)
C1 0.034(10) 0.057(12) 0.026(9) -0.017(9) -0.006(7) -0.012(9)
C2 0.033(10) 0.044(11) 0.031(10) -0.016(9) -0.016(8) 0.010(8)
C3 0.017(8) 0.077(15) 0.041(11) -0.033(11) -0.009(8) 0.014(9)
C4 0.020(8) 0.065(13) 0.028(10) -0.005(9) -0.001(7) -0.009(9)
C5 0.030(10) 0.091(17) 0.025(10) -0.022(11) 0.000(8) -0.011(10)
C6 0.024(9) 0.046(11) 0.035(10) -0.017(9) -0.003(7) -0.007(8)
C7 0.031(9) 0.055(12) 0.014(8) -0.014(8) -0.003(7) -0.002(8)
C8 0.027(9) 0.066(14) 0.026(10) -0.011(10) 0.005(8) 0.003(9)
C9 0.022(8) 0.042(10) 0.025(9) -0.014(8) 0.004(7) -0.016(7)
C10 0.029(9) 0.027(9) 0.057(12) -0.021(9) 0.002(8) -0.007(8)
C11 0.049(11) 0.051(12) 0.031(10) -0.021(9) 0.014(8) -0.026(10)
C12 0.030(4) 0.030(4) 0.030(4) -0.0112(17) 0.0022(11) -0.0074(13)
C13 0.048(11) 0.039(10) 0.005(7) 0.004(7) 0.000(7) -0.004(9)
C14 0.046(11) 0.035(10) 0.029(10) -0.013(8) -0.002(8) -0.003(9)
C15 0.062(13) 0.059(13) 0.021(10) -0.007(9) 0.015(9) 0.011(11)
C16 0.063(13) 0.056(13) 0.046(12) -0.044(11) 0.003(10) 0.005(11)
C17 0.040(11) 0.070(15) 0.041(11) -0.039(11) 0.001(9) 0.008(10)
C18 0.088(16) 0.018(9) 0.026(10) 0.002(8) 0.022(10) -0.017(10)
C19 0.085(17) 0.068(16) 0.055(14) -0.030(13) 0.012(13) -0.047(14)
C20 0.054(12) 0.017(9) 0.033(10) 0.004(8) 0.011(9) 0.000(8)
C21 0.043(11) 0.036(11) 0.036(10) -0.010(9) 0.026(9) -0.003(9)
C22 0.019(8) 0.039(10) 0.041(10) -0.020(9) 0.007(7) -0.014(7)
C23 0.041(10) 0.058(12) 0.022(9) -0.028(9) 0.013(8) -0.014(9)
C24 0.026(9) 0.046(11) 0.022(9) -0.006(8) 0.003(7) -0.009(8)
C25 0.028(9) 0.069(14) 0.023(9) -0.013(10) 0.001(7) -0.011(9)
C26 0.016(8) 0.059(13) 0.031(10) -0.017(9) -0.002(7) -0.006(8)
C27 0.028(9) 0.062(13) 0.035(10) -0.014(10) 0.000(8) -0.012(9)
C28 0.019(8) 0.061(13) 0.030(10) -0.028(9) 0.000(7) -0.007(8)
C29 0.039(10) 0.045(11) 0.025(9) -0.016(9) -0.005(8) 0.000(9)
C30 0.059(12) 0.048(12) 0.012(8) 0.013(8) 0.001(8) -0.012(10)
C31 0.058(13) 0.055(13) 0.046(12) -0.036(11) 0.007(10) -0.006(11)
C32 0.13(3) 0.073(19) 0.079(19) -0.035(16) 0.054(18) -0.032(18)
C33 0.7(2) 0.13(6) 0.41(13) 0.10(7) 0.25(14) 0.00(9)
O20 1.5(5) 0.13(6) 2.0(6) 0.06(15) -1.0(5) -0.16(14)
O19 0.050(8) 0.050(9) 0.050(9) 0.000(7) 0.000(7) 0.000(7)

loop_
_atom_type_symbol
_atom_type_description
_atom_type_scat_dispersion_real
_atom_type_scat_dispersion_imag
_atom_type_scat_source
C C 0.0033 0.0016 'International Tables Vol C Tables 4.2.6.8 and 6.1.1.4'
H H 0.0000 0.0000 'International Tables Vol C Tables 4.2.6.8 and 6.1.1.4'
N N 0.0061 0.0033 'International Tables Vol C Tables 4.2.6.8 and 6.1.1.4'
O O 0.0106 0.0060 'International Tables Vol C Tables 4.2.6.8 and 6.1.1.4'
Cl Cl 0.1484 0.1585 'International Tables Vol C Tables 4.2.6.8 and 6.1.1.4'
Dy Dy -0.1892 4.4098 'International Tables Vol C Tables 4.2.6.8 and 6.1.1.4'

loop_
_geom_angle_atom_site_label_1
_geom_angle_atom_site_label_2
_geom_angle_atom_site_label_3
_geom_angle
_geom_angle_site_symmetry_1
_geom_angle_site_symmetry_3
O9 Dy2 O1 72.3(4) . .
O9 Dy2 O12 70.7(4) . 2_666
O1 Dy2 O12 124.1(4) . 2_666
O9 Dy2 O11 84.9(4) . .
O1 Dy2 O11 79.1(4) . .
O12 Dy2 O11 135.7(4) 2_666 .
O9 Dy2 O2 155.6(3) . .
O1 Dy2 O2 128.6(3) . .
O12 Dy2 O2 100.1(3) 2_666 .
O11 Dy2 O2 87.1(4) . .
O9 Dy2 O10 116.4(4) . .
O1 Dy2 O10 88.3(4) . .
O12 Dy2 O10 72.9(4) 2_666 .
O11 Dy2 O10 150.7(4) . .
O2 Dy2 O10 80.3(4) . .
O9 Dy2 O12 88.3(3) . .
O1 Dy2 O12 147.0(4) . .
O12 Dy2 O12 70.3(4) 2_666 .
O11 Dy2 O12 72.6(4) . .
O2 Dy2 O12 67.3(3) . .
O10 Dy2 O12 124.6(4) . .
O9 Dy2 N1 135.4(4) . .
O1 Dy2 N1 64.0(4) . .
O12 Dy2 N1 143.5(4) 2_666 .
O11 Dy2 N1 78.8(5) . .
O2 Dy2 N1 64.8(4) . .
O10 Dy2 N1 72.0(4) . .
O12 Dy2 N1 124.6(4) . .
O9 Dy2 Dy1 37.0(3) . 2_666
O1 Dy2 Dy1 89.6(2) . 2_666
O12 Dy2 Dy1 38.1(2) 2_666 2_666
O11 Dy2 Dy1 120.6(3) . 2_666
O2 Dy2 Dy1 138.1(2) . 2_666
O10 Dy2 Dy1 85.2(3) . 2_666
O12 Dy2 Dy1 90.2(2) . 2_666
N1 Dy2 Dy1 144.9(3) . 2_666
O9 Dy2 Dy2 77.3(3) . 2_666
O1 Dy2 Dy2 149.0(2) . 2_666
O12 Dy2 Dy2 35.5(2) 2_666 2_666
O11 Dy2 Dy2 104.5(3) . 2_666
O2 Dy2 Dy2 82.4(2) . 2_666
O10 Dy2 Dy2 99.9(3) . 2_666
O12 Dy2 Dy2 34.8(2) . 2_666
N1 Dy2 Dy2 147.0(3) . 2_666
Dy1 Dy2 Dy2 61.67(3) 2_666 2_666
O6 Dy1 O2 146.6(4) 2_666 .
O6 Dy1 O3 68.1(4) 2_666 .
O2 Dy1 O3 116.8(4) . .
O6 Dy1 O9 66.9(4) 2_666 2_666
O2 Dy1 O9 84.3(3) . 2_666
O3 Dy1 O9 67.2(4) . 2_666
O6 Dy1 O12 85.0(4) 2_666 .
O2 Dy1 O12 68.6(3) . .
O3 Dy1 O12 134.8(4) . .
O9 Dy1 O12 69.0(3) 2_666 .
O6 Dy1 O5 125.3(4) 2_666 2_666
O2 Dy1 O5 71.4(4) . 2_666
O3 Dy1 O5 144.9(4) . 2_666
O9 Dy1 O5 146.3(4) 2_666 2_666
O12 Dy1 O5 80.3(4) . 2_666
O6 Dy1 O13 91.2(4) 2_666 .
O2 Dy1 O13 122.1(4) . .
O3 Dy1 O13 74.8(4) . .
O9 Dy1 O13 141.0(4) 2_666 .
O12 Dy1 O13 143.9(4) . .
O5 Dy1 O13 72.8(5) 2_666 .
O6 Dy1 N3 136.2(4) 2_666 .
O2 Dy1 N3 63.7(4) . .
O3 Dy1 N3 68.6(4) . .
O9 Dy1 N3 101.6(4) 2_666 .
O12 Dy1 N3 132.1(4) . .
O5 Dy1 N3 88.5(5) 2_666 .
O13 Dy1 N3 71.5(5) . .
O6 Dy1 N4 62.6(4) 2_666 2_666
O2 Dy1 N4 127.2(4) . 2_666
O3 Dy1 N4 115.7(4) . 2_666
O9 Dy1 N4 121.3(4) 2_666 2_666
O12 Dy1 N4 78.6(4) . 2_666
O5 Dy1 N4 63.0(4) 2_666 2_666
O13 Dy1 N4 67.9(4) . 2_666
N3 Dy1 N4 135.6(5) . 2_666
O6 Dy1 Dy3 38.1(3) 2_666 2_666
O2 Dy1 Dy3 123.7(3) . 2_666
O3 Dy1 Dy3 39.6(3) . 2_666
O9 Dy1 Dy3 42.0(2) 2_666 2_666
O12 Dy1 Dy3 97.8(2) . 2_666
O5 Dy1 Dy3 163.3(3) 2_666 2_666
O13 Dy1 Dy3 101.1(3) . 2_666
N3 Dy1 Dy3 104.6(4) . 2_666
N4 Dy1 Dy3 100.3(3) 2_666 2_666
O6 Dy1 Dy2 60.2(3) 2_666 2_666
O2 Dy1 Dy2 86.7(2) . 2_666
O3 Dy1 Dy2 97.4(3) . 2_666
O9 Dy1 Dy2 35.7(2) 2_666 2_666
O12 Dy1 Dy2 37.6(2) . 2_666
O5 Dy1 Dy2 117.6(3) 2_666 2_666
O13 Dy1 Dy2 150.9(3) . 2_666
N3 Dy1 Dy2 132.5(3) . 2_666
N4 Dy1 Dy2 91.8(3) 2_666 2_666
Dy3 Dy1 Dy2 60.69(3) 2_666 2_666
O7 Dy3 O1 86.1(4) . .
O7 Dy3 O6 134.7(4) . .
O1 Dy3 O6 78.5(4) . .
O7 Dy3 O14 79.7(5) . .
O1 Dy3 O14 110.8(5) . .
O6 Dy3 O14 145.6(4) . .
O7 Dy3 O3 139.8(4) . 2_666
O1 Dy3 O3 134.0(4) . 2_666
O6 Dy3 O3 68.9(4) . 2_666
O14 Dy3 O3 82.9(5) . 2_666
O7 Dy3 O9 145.8(4) . .
O1 Dy3 O9 70.9(3) . .
O6 Dy3 O9 66.2(3) . .
O14 Dy3 O9 85.2(4) . .
O3 Dy3 O9 66.8(3) 2_666 .
O7 Dy3 N6 72.5(4) . .
O1 Dy3 N6 80.7(4) . .
O6 Dy3 N6 63.1(4) . .
O14 Dy3 N6 149.2(4) . .
O3 Dy3 N6 110.2(4) 2_666 .
O9 Dy3 N6 125.5(4) . .
O7 Dy3 O4 78.8(4) . 2_666
O1 Dy3 O4 157.2(4) . 2_666
O6 Dy3 O4 100.0(4) . 2_666
O14 Dy3 O4 83.4(4) . 2_666
O3 Dy3 O4 63.3(3) 2_666 2_666
O9 Dy3 O4 129.8(3) . 2_666
N6 Dy3 O4 78.5(4) . 2_666
O7 Dy3 Dy1 172.1(3) . 2_666
O1 Dy3 Dy1 94.9(3) . 2_666
O6 Dy3 Dy1 38.5(3) . 2_666
O14 Dy3 Dy1 107.2(3) . 2_666
O3 Dy3 Dy1 40.1(3) 2_666 2_666
O9 Dy3 Dy1 40.8(3) . 2_666
N6 Dy3 Dy1 99.9(3) . 2_666
O4 Dy3 Dy1 97.8(2) 2_666 2_666
C1 O1 Dy3 122.1(9) . .
C1 O1 Dy2 127.7(9) . .
Dy3 O1 Dy2 110.1(4) . .
C7 O2 Dy1 115.9(9) . .
C7 O2 Dy2 124.6(9) . .
Dy1 O2 Dy2 114.0(4) . .
C14 O3 Dy3 126.2(10) . 2_666
C14 O3 Dy1 131.5(10) . .
Dy3 O3 Dy1 100.3(4) 2_666 .
C13 O4 C15 117.2(12) . .
C13 O4 Dy3 116.3(8) . 2_666
C15 O4 Dy3 125.7(9) . 2_666
H5A O5 C16 91(2) . .
H5A O5 Dy1 124(10) . 2_666
C16 O5 Dy1 126.3(12) . 2_666
C22 O6 Dy3 122.5(10) . .
C22 O6 Dy1 128.8(10) . 2_666
Dy3 O6 Dy1 103.4(4) . 2_666
C29 O7 Dy3 146.0(12) . .
C28 O8 C30 118.8(14) . .
Dy2 O9 Dy1 107.4(4) . 2_666
Dy2 O9 Dy3 103.9(4) . .
Dy1 O9 Dy3 97.2(3) 2_666 .
Dy2 O12 Dy1 104.3(4) 2_666 .
Dy2 O12 Dy2 109.7(4) 2_666 .
Dy1 O12 Dy2 109.9(4) . .
C31 O13 Dy1 127.1(10) . .
C2 N1 C6 119.2(14) . .
C2 N1 Dy2 120.5(11) . .
C6 N1 Dy2 119.8(10) . .
C7 N2 N3 109.8(13) . .
C8 N3 N2 112.9(14) . .
C8 N3 Dy1 132.3(12) . .
N2 N3 Dy1 114.2(10) . .
C17 N4 C21 117.3(16) . .
C17 N4 Dy1 123.3(12) . 2_666
C21 N4 Dy1 119.0(11) . 2_666
C22 N5 N6 107.9(13) . .
C23 N6 N5 114.7(14) . .
C23 N6 Dy3 127.0(12) . .
N5 N6 Dy3 118.2(9) . .
O1 C1 C2 111.1(13) . .
N1 C2 C3 120.7(17) . .
N1 C2 C1 116.0(15) . .
C3 C2 C1 123.2(15) . .
C4 C3 C2 120.3(16) . .
C3 C4 C5 118.2(16) . .
C6 C5 C4 119.5(17) . .
C5 C6 N1 122.0(15) . .
C5 C6 C7 125.8(15) . .
N1 C6 C7 112.1(13) . .
N2 C7 O2 126.6(14) . .
N2 C7 C6 115.6(15) . .
O2 C7 C6 117.7(13) . .
N3 C8 C9 124.5(16) . .
C14 C9 C10 121.2(15) . .
C14 C9 C8 121.7(15) . .
C10 C9 C8 117.1(15) . .
C11 C10 C9 120.9(16) . .
C10 C11 C12 119.7(16) . .
C13 C12 C11 120.2(16) . .
C12 C13 O4 126.2(14) . .
C12 C13 C14 119.5(16) . .
O4 C13 C14 114.2(13) . .
O3 C14 C9 126.3(15) . .
O3 C14 C13 115.3(15) . .
C9 C14 C13 118.4(16) . .
O5 C16 C17 112.2(16) . .
N4 C17 C18 123.8(18) . .
N4 C17 C16 113.4(18) . .
C18 C17 C16 122.8(19) . .
C17 C18 C19 117.6(18) . .
C20 C19 C18 119.4(19) . .
C19 C20 C21 121(2) . .
C20 C21 N4 120.1(17) . .
C20 C21 C22 127.9(18) . .
N4 C21 C22 112.0(16) . .
O6 C22 N5 127.9(17) . .
O6 C22 C21 114.6(15) . .
N5 C22 C21 117.4(15) . .
N6 C23 C24 130.2(17) . .
C23 C24 C25 117.9(17) . .
C23 C24 C29 122.9(15) . .
C25 C24 C29 119.2(17) . .
C26 C25 C24 120.4(18) . .
C25 C26 C27 121.0(17) . .
C26 C27 C28 120.2(19) . .
C27 C28 O8 123.4(17) . .
C27 C28 C29 122.3(18) . .
O8 C28 C29 114.3(14) . .
O7 C29 C28 122.0(16) . .
O7 C29 C24 121.3(16) . .
C28 C29 C24 116.7(15) . .

loop_
_geom_bond_atom_site_label_1
_geom_bond_atom_site_label_2
_geom_bond_distance
_geom_bond_site_symmetry_2
Dy2 O9 2.324(9) .
Dy2 O1 2.324(11) .
Dy2 O12 2.398(10) 2_666
Dy2 O11 2.403(12) .
Dy2 O2 2.403(10) .
Dy2 O10 2.416(12) .
Dy2 O12 2.443(10) .
Dy2 N1 2.532(12) .
Dy2 Dy1 3.8050(15) 2_666
Dy2 Dy2 3.9584(18) 2_666
Dy1 O6 2.326(10) 2_666
Dy1 O2 2.345(10) .
Dy1 O3 2.384(11) .
Dy1 O9 2.399(11) 2_666
Dy1 O12 2.422(9) .
Dy1 O5 2.440(13) 2_666
Dy1 O13 2.475(10) .
Dy1 N3 2.493(14) .
Dy1 N4 2.557(15) 2_666
Dy1 Dy3 3.6386(14) 2_666
Dy1 Dy2 3.8050(15) 2_666
Dy3 O7 2.207(11) .
Dy3 O1 2.266(10) .
Dy3 O6 2.310(11) .
Dy3 O14 2.345(15) .
Dy3 O3 2.355(11) 2_666
Dy3 O9 2.453(11) .
Dy3 N6 2.529(12) .
Dy3 O4 2.596(10) 2_666
Dy3 Dy1 3.6386(14) 2_666
O1 C1 1.408(19) .
O2 C7 1.294(18) .
O3 C14 1.32(2) .
O3 Dy3 2.355(11) 2_666
O4 C13 1.38(2) .
O4 C15 1.49(2) .
O4 Dy3 2.596(10) 2_666
O5 H5A 0.86(2) .
O5 C16 1.36(2) .
O5 Dy1 2.440(13) 2_666
O6 C22 1.282(18) .
O6 Dy1 2.326(10) 2_666
O7 C29 1.305(19) .
O8 C28 1.38(2) .
O8 C30 1.41(2) .
O9 Dy1 2.399(11) 2_666
O12 Dy2 2.398(10) 2_666
O13 C31 1.42(2) .
O15 C32 1.37(3) .
O18 C33 1.55(2) .
N1 C2 1.321(19) .
N1 C6 1.37(2) .
N2 C7 1.28(2) .
N2 N3 1.425(18) .
N3 C8 1.33(2) .
N4 C17 1.33(2) .
N4 C21 1.38(2) .
N4 Dy1 2.557(15) 2_666
N5 C22 1.29(2) .
N5 N6 1.43(2) .
N6 C23 1.33(2) .
C1 C2 1.48(2) .
C2 C3 1.42(2) .
C3 C4 1.35(2) .
C4 C5 1.41(2) .
C5 C6 1.36(2) .
C6 C7 1.52(2) .
C8 C9 1.43(2) .
C9 C14 1.35(2) .
C9 C10 1.39(2) .
C10 C11 1.39(2) .
C11 C12 1.40(2) .
C12 C13 1.37(2) .
C13 C14 1.48(2) .
C16 C17 1.56(3) .
C17 C18 1.37(3) .
C18 C19 1.39(3) .
C19 C20 1.33(3) .
C20 C21 1.37(3) .
C21 C22 1.48(2) .
C23 C24 1.40(2) .
C24 C25 1.42(2) .
C24 C29 1.42(2) .
C25 C26 1.35(3) .
C26 C27 1.35(3) .
C27 C28 1.38(2) .
C28 C29 1.39(2) .
